data_2312755
loop_
_publ_author_name
'Loro&#xf1;o-Gonz&#xe1;lez, Marcos A'
'Loro&#xf1;o-Gonz&#xe1;lez, Daniel J'

_publ_section_title
;
 Magnesium and potassium scorpionate complexes based on
 dihydrobis(pyrazolyl)borate.
;
_journal_coeditor_code UX3011
_journal_issue 3
_journal_name_full 'Acta crystallographica. Section C, Structural chemistry'
_journal_paper_doi 10.1107/S2053229625000750
_journal_volume 81
_journal_year 2025
_chemical_formula_iupac '[K (C7 H28 B)]'
_chemical_formula_moiety 'C28 H28 B K'
_chemical_formula_sum 'C28 H28 B K'
_chemical_formula_weight 414.41
_chemical_name_common 'Potassium dihydrobis(pyrazol-1-yl)borate'
_chemical_name_systematic Poly[[\m~4~-dihydrobis(pyrazol-1-yl)borato-\k^2^<i>N</i>,<i>N</i>']potassium(I)]
_space_group_IT_number 4
_space_group_name_Hall 'P 2yb'
_space_group_name_H-M_alt 'P 1 21 1'
_symmetry_cell_setting monoclinic
_atom_sites_solution_hydrogens geom
_atom_sites_solution_primary direct
_atom_sites_solution_secondary difmap
_cell_angle_alpha 90.00
_cell_angle_beta 103.002(2)
_cell_angle_gamma 90.00
_cell_formula_units_Z 2
_cell_length_a 10.0571(11)
_cell_length_b 9.6814(11)
_cell_length_c 11.689(5)
_cell_measurement_reflns_used 409
_cell_measurement_temperature 150(2)
_cell_measurement_theta_max 27.5
_cell_measurement_theta_min 2.5
_cell_volume 1108.9(5)
_computing_cell_refinement
;
SAINT (Bruker, 2002)
;
_computing_data_collection
;
SMART (Bruker, 2001)
;
_computing_data_reduction
;
SAINT (Bruker, 2002)
;
_computing_molecular_graphics
;
SHELXTL (Sheldrick, 1994)
;
_computing_publication_material
;
PLATON (Spek, 2020)
;
_computing_structure_refinement
;
SHELXL2018 (Sheldrick, 2015)
;
_computing_structure_solution
;
SHELXS2018 (Sheldrick, 2018)
;
_diffrn_ambient_temperature 150(2)
_diffrn_measured_fraction_theta_full 0.994
_diffrn_measured_fraction_theta_max 0.994
_diffrn_measurement_device_type 'Bruker SMART APEX CCD area-detector'
_diffrn_measurement_method '\f and \w'
_diffrn_radiation_monochromator graphite
_diffrn_radiation_source 'normal-focus sealed tube'
_diffrn_radiation_type MoK\a
_diffrn_radiation_wavelength 0.71073
_diffrn_reflns_av_R_equivalents 0.0285
_diffrn_reflns_av_sigmaI/netI 0.0488
_diffrn_reflns_limit_h_max 12
_diffrn_reflns_limit_h_min -12
_diffrn_reflns_limit_k_max 10
_diffrn_reflns_limit_k_min -12
_diffrn_reflns_limit_l_max 14
_diffrn_reflns_limit_l_min -14
_diffrn_reflns_number 6287
_diffrn_reflns_theta_full 26.39
_diffrn_reflns_theta_max 26.39
_diffrn_reflns_theta_min 1.79
_diffrn_standards_decay_% 0
_diffrn_standards_interval_time 0
_diffrn_standards_number 0
_exptl_absorpt_coefficient_mu 0.252
_exptl_absorpt_correction_T_max 0.965
_exptl_absorpt_correction_T_min 0.958
_exptl_absorpt_correction_type multi-scan
_exptl_absorpt_process_details
;
(SADABS; Sheldrick, 1996)
;
_exptl_crystal_colour Colourless
_exptl_crystal_density_diffrn 1.241
_exptl_crystal_density_method 'not measured'
_exptl_crystal_description Needle
_exptl_crystal_F_000 440
_exptl_crystal_size_max 0.32
_exptl_crystal_size_mid 0.06
_exptl_crystal_size_min 0.06
_refine_diff_density_max 0.246
_refine_diff_density_min -0.228
_refine_ls_abs_structure_details
;
Flack (1983)
;
_refine_ls_abs_structure_Flack 0.07(4)
_refine_ls_extinction_method none
_refine_ls_goodness_of_fit_ref 1.074
_refine_ls_hydrogen_treatment constr
_refine_ls_matrix_type full
_refine_ls_number_parameters 271
_refine_ls_number_reflns 3836
_refine_ls_number_restraints 1
_refine_ls_restrained_S_all 1.074
_refine_ls_R_factor_all 0.0465
_refine_ls_R_factor_gt 0.0423
_refine_ls_shift/su_max 0.000
_refine_ls_shift/su_mean 0.000
_refine_ls_structure_factor_coef Fsqd
_refine_ls_weighting_details 'calc w=1/[\s^2^(Fo^2^)+(0.0403P)^2^+0.0011P] where P=(Fo^2^+2Fc^2^)/3'
_refine_ls_weighting_scheme calc
_refine_ls_wR_factor_gt 0.0859
_refine_ls_wR_factor_ref 0.0893
_reflns_number_gt 3560
_reflns_number_total 3836
_reflns_threshold_expression I>2\s(I)
_cod_data_source_file ux3011sup1.cif
_cod_data_source_block II
_cod_original_sg_symbol_H-M 'P 21'
_cod_database_code 2312755
_shelx_space_group_comment
;
The symmetry employed for this shelxl refinement is uniquely defined
by the following loop, which should always be used as a source of
symmetry information in preference to the above space-group names.
They are only intended as comments.
;

loop_
_symmetry_equiv_pos_as_xyz
'x, y, z'
'-x, y+1/2, -z'

loop_
_atom_site_type_symbol
_atom_site_label
_atom_site_fract_x
_atom_site_fract_y
_atom_site_fract_z
_atom_site_U_iso_or_equiv
_atom_site_adp_type
_atom_site_calc_flag
_atom_site_refinement_flags
_atom_site_occupancy
_atom_site_symmetry_multiplicity
_atom_site_disorder_assembly
_atom_site_disorder_group
K K1 0.56041(5) -0.17327(6) 0.36411(5) 0.02997(15) Uani d . 1 1 . .
B B1 0.3550(3) 0.2853(3) 0.2626(2) 0.0210(6) Uani d . 1 1 . .
C C1 0.2036(2) 0.2658(3) 0.2940(2) 0.0253(6) Uani d . 1 1 . .
H H1A 0.1477 0.3463 0.2603 0.030 Uiso calc R 1 1 . .
H H1B 0.1610 0.1835 0.2503 0.030 Uiso calc R 1 1 . .
C C2 0.1881(2) 0.2502(3) 0.4177(2) 0.0237(6) Uani d . 1 1 . .
C C3 0.2165(2) 0.1263(3) 0.4798(2) 0.0269(6) Uani d . 1 1 . .
H H3 0.2508 0.0505 0.4437 0.032 Uiso calc R 1 1 . .
C C4 0.1960(3) 0.1109(3) 0.5924(2) 0.0323(6) Uani d . 1 1 . .
H H4 0.2165 0.0254 0.6324 0.039 Uiso calc R 1 1 . .
C C5 0.1457(3) 0.2199(3) 0.6470(2) 0.0326(6) Uani d . 1 1 . .
H H5 0.1318 0.2099 0.7243 0.039 Uiso calc R 1 1 . .
C C6 0.1162(2) 0.3426(3) 0.5877(2) 0.0293(6) Uani d . 1 1 . .
H H6 0.0811 0.4178 0.6240 0.035 Uiso calc R 1 1 . .
C C7 0.1375(2) 0.3573(3) 0.4756(2) 0.0239(6) Uani d . 1 1 . .
H H7 0.1168 0.4433 0.4365 0.029 Uiso calc R 1 1 . .
C C8 0.4503(2) 0.1476(3) 0.3113(2) 0.0253(6) Uani d . 1 1 . .
H H8A 0.4661 0.1463 0.3980 0.030 Uiso calc R 1 1 . .
H H8B 0.3966 0.0641 0.2818 0.030 Uiso calc R 1 1 . .
C C9 0.5870(2) 0.1355(3) 0.2794(2) 0.0225(5) Uani d . 1 1 . .
C C10 0.6059(3) 0.0500(3) 0.1887(2) 0.0287(6) Uani d . 1 1 . .
H H10 0.5319 -0.0054 0.1488 0.034 Uiso calc R 1 1 . .
C C11 0.7287(3) 0.0430(3) 0.1546(2) 0.0348(7) Uani d . 1 1 . .
H H11 0.7375 -0.0152 0.0914 0.042 Uiso calc R 1 1 . .
C C12 0.8381(3) 0.1203(3) 0.2123(3) 0.0367(7) Uani d . 1 1 . .
H H12 0.9225 0.1167 0.1887 0.044 Uiso calc R 1 1 . .
C C13 0.8237(3) 0.2032(3) 0.3047(2) 0.0321(6) Uani d . 1 1 . .
H H13 0.8989 0.2565 0.3454 0.038 Uiso calc R 1 1 . .
C C14 0.7007(2) 0.2094(3) 0.3385(2) 0.0258(6) Uani d . 1 1 . .
H H14 0.6935 0.2654 0.4036 0.031 Uiso calc R 1 1 . .
C C15 0.3283(2) 0.3048(3) 0.1176(2) 0.0259(6) Uani d . 1 1 . .
H H15A 0.2780 0.3925 0.0974 0.031 Uiso calc R 1 1 . .
H H15B 0.4187 0.3170 0.0986 0.031 Uiso calc R 1 1 . .
C C16 0.2538(2) 0.1961(3) 0.0367(2) 0.0225(5) Uani d . 1 1 . .
C C17 0.3227(2) 0.1039(3) -0.0214(2) 0.0262(6) Uani d . 1 1 . .
H H17 0.4187 0.1126 -0.0114 0.031 Uiso calc R 1 1 . .
C C18 0.2553(3) 0.0004(3) -0.0932(2) 0.0284(6) Uani d . 1 1 . .
H H18 0.3057 -0.0621 -0.1297 0.034 Uiso calc R 1 1 . .
C C19 0.1157(3) -0.0128(3) -0.1121(2) 0.0277(6) Uani d . 1 1 . .
H H19 0.0695 -0.0848 -0.1605 0.033 Uiso calc R 1 1 . .
C C20 0.0443(3) 0.0798(3) -0.0599(2) 0.0286(6) Uani d . 1 1 . .
H H20 -0.0523 0.0731 -0.0738 0.034 Uiso calc R 1 1 . .
C C21 0.1121(3) 0.1830(3) 0.0128(2) 0.0265(6) Uani d . 1 1 . .
H H21 0.0606 0.2464 0.0474 0.032 Uiso calc R 1 1 . .
C C22 0.4358(3) 0.4264(3) 0.3242(2) 0.0250(5) Uani d . 1 1 . .
H H22A 0.4450 0.4194 0.4101 0.030 Uiso calc R 1 1 . .
H H22B 0.5292 0.4254 0.3098 0.030 Uiso calc R 1 1 . .
C C23 0.3730(2) 0.5632(2) 0.2850(2) 0.0224(5) Uani d . 1 1 . .
C C24 0.3895(3) 0.6233(3) 0.1810(2) 0.0310(6) Uani d . 1 1 . .
H H24 0.4461 0.5783 0.1374 0.037 Uiso calc R 1 1 . .
C C25 0.3270(3) 0.7455(3) 0.1386(3) 0.0410(8) Uani d . 1 1 . .
H H25 0.3400 0.7825 0.0667 0.049 Uiso calc R 1 1 . .
C C26 0.2465(3) 0.8136(3) 0.1997(3) 0.0470(8) Uani d . 1 1 . .
H H26 0.2024 0.8972 0.1701 0.056 Uiso calc R 1 1 . .
C C27 0.2295(3) 0.7602(3) 0.3044(3) 0.0424(8) Uani d . 1 1 . .
H H27 0.1747 0.8079 0.3480 0.051 Uiso calc R 1 1 . .
C C28 0.2925(3) 0.6361(3) 0.3471(3) 0.0327(6) Uani d . 1 1 . .
H H28 0.2803 0.6007 0.4198 0.039 Uiso calc R 1 1 . .

loop_
_atom_site_aniso_label
_atom_site_aniso_U_11
_atom_site_aniso_U_22
_atom_site_aniso_U_33
_atom_site_aniso_U_12
_atom_site_aniso_U_13
_atom_site_aniso_U_23
K1 0.0267(3) 0.0264(3) 0.0337(3) -0.0025(3) 0.0002(2) 0.0007(3)
B1 0.0217(13) 0.0172(14) 0.0239(14) -0.0036(10) 0.0045(11) 0.0006(11)
C1 0.0228(13) 0.0274(14) 0.0244(13) 0.0007(11) 0.0026(10) -0.0004(11)
C2 0.0155(11) 0.0270(15) 0.0282(14) -0.0017(10) 0.0038(10) -0.0001(11)
C3 0.0242(12) 0.0233(14) 0.0344(15) -0.0007(11) 0.0090(11) 0.0004(11)
C4 0.0366(15) 0.0258(15) 0.0365(15) 0.0011(12) 0.0122(12) 0.0078(12)
C5 0.0350(15) 0.0375(17) 0.0273(14) -0.0030(13) 0.0114(12) 0.0002(12)
C6 0.0263(12) 0.0268(15) 0.0357(14) -0.0032(12) 0.0089(11) -0.0056(12)
C7 0.0207(11) 0.0199(14) 0.0301(14) -0.0022(10) 0.0039(10) 0.0003(10)
C8 0.0275(13) 0.0182(13) 0.0304(14) -0.0038(11) 0.0067(11) 0.0013(11)
C9 0.0230(12) 0.0173(13) 0.0251(13) -0.0019(10) 0.0015(10) 0.0065(10)
C10 0.0317(14) 0.0242(14) 0.0265(14) -0.0046(11) -0.0010(11) -0.0001(11)
C11 0.0398(16) 0.0406(18) 0.0253(14) 0.0080(14) 0.0096(12) 0.0033(12)
C12 0.0271(14) 0.0430(18) 0.0434(17) 0.0063(13) 0.0153(13) 0.0156(14)
C13 0.0249(13) 0.0281(15) 0.0398(16) -0.0044(12) -0.0001(12) 0.0074(13)
C14 0.0279(13) 0.0197(13) 0.0281(14) 0.0009(11) 0.0027(10) 0.0023(11)
C15 0.0275(12) 0.0218(15) 0.0281(13) -0.0014(11) 0.0058(10) 0.0000(11)
C16 0.0279(13) 0.0194(13) 0.0195(12) -0.0027(11) 0.0038(10) 0.0042(10)
C17 0.0244(13) 0.0325(15) 0.0216(13) 0.0013(11) 0.0050(10) 0.0013(11)
C18 0.0338(14) 0.0288(15) 0.0224(13) 0.0048(12) 0.0056(11) -0.0027(11)
C19 0.0344(14) 0.0234(14) 0.0230(14) -0.0073(12) 0.0016(11) -0.0019(10)
C20 0.0210(12) 0.0353(16) 0.0283(14) -0.0025(11) 0.0034(10) 0.0037(12)
C21 0.0283(13) 0.0277(15) 0.0225(13) 0.0021(11) 0.0037(11) -0.0012(11)
C22 0.0269(13) 0.0228(13) 0.0235(13) -0.0014(11) 0.0015(10) -0.0003(11)
C23 0.0236(12) 0.0162(12) 0.0265(13) -0.0061(10) 0.0036(10) -0.0041(10)
C24 0.0409(15) 0.0227(14) 0.0308(15) -0.0092(12) 0.0107(12) -0.0047(11)
C25 0.061(2) 0.0210(16) 0.0344(16) -0.0139(15) -0.0039(15) 0.0045(12)
C26 0.0386(15) 0.0187(16) 0.071(2) -0.0039(15) -0.0157(15) 0.0013(16)
C27 0.0306(15) 0.0233(16) 0.076(2) -0.0020(13) 0.0173(15) -0.0148(15)
C28 0.0379(15) 0.0233(14) 0.0409(16) -0.0106(12) 0.0176(12) -0.0098(12)

loop_
_atom_type_symbol
_atom_type_description
_atom_type_scat_dispersion_real
_atom_type_scat_dispersion_imag
_atom_type_scat_source
C C 0.0033 0.0016 'International Tables Vol C Tables 4.2.6.8 and 6.1.1.4'
H H 0.0000 0.0000 'International Tables Vol C Tables 4.2.6.8 and 6.1.1.4'
B B 0.0013 0.0007 'International Tables Vol C Tables 4.2.6.8 and 6.1.1.4'
K K 0.2009 0.2494 'International Tables Vol C Tables 4.2.6.8 and 6.1.1.4'

loop_
_geom_angle_atom_site_label_1
_geom_angle_atom_site_label_2
_geom_angle_atom_site_label_3
_geom_angle_site_symmetry_1
_geom_angle_site_symmetry_3
_geom_angle
_geom_angle_publ_flag
C10 K1 C24 . 1_545 97.31(7) no
C10 K1 C5 . 2_646 85.52(7) no
C24 K1 C5 1_545 2_646 98.10(7) no
C10 K1 C4 . 2_646 110.08(7) no
C24 K1 C4 1_545 2_646 88.87(7) no
C5 K1 C4 2_646 2_646 25.29(7) no
C10 K1 C6 . 2_646 77.57(7) no
C24 K1 C6 1_545 2_646 122.35(7) no
C5 K1 C6 2_646 2_646 25.02(7) no
C4 K1 C6 2_646 2_646 44.00(7) no
C10 K1 C9 . . 25.62(7) no
C24 K1 C9 1_545 . 116.83(7) no
C5 K1 C9 2_646 . 98.61(7) no
C4 K1 C9 2_646 . 123.58(7) no
C6 K1 C9 2_646 . 81.67(7) no
C10 K1 C23 . 1_545 122.37(7) no
C24 K1 C23 1_545 1_545 25.46(6) no
C5 K1 C23 2_646 1_545 102.94(7) no
C4 K1 C23 2_646 1_545 84.49(7) no
C6 K1 C23 2_646 1_545 127.28(7) no
C9 K1 C23 . 1_545 138.51(6) no
C10 K1 C7 . 2_646 93.51(7) no
C24 K1 C7 1_545 2_646 139.63(7) no
C5 K1 C7 2_646 2_646 44.11(7) no
C4 K1 C7 2_646 2_646 51.01(7) no
C6 K1 C7 2_646 2_646 25.02(6) no
C9 K1 C7 . 2_646 87.72(6) no
C23 K1 C7 1_545 2_646 131.71(7) no
C10 K1 C3 . 2_646 127.79(7) no
C24 K1 C3 1_545 2_646 102.42(7) no
C5 K1 C3 2_646 2_646 44.32(7) no
C4 K1 C3 2_646 2_646 25.08(7) no
C6 K1 C3 2_646 2_646 51.03(7) no
C9 K1 C3 . 2_646 130.45(6) no
C23 K1 C3 1_545 2_646 88.47(7) no
C7 K1 C3 2_646 2_646 43.37(6) no
C10 K1 C25 . 1_545 79.40(7) no
C24 K1 C25 1_545 1_545 25.11(7) no
C5 K1 C25 2_646 1_545 113.85(8) no
C4 K1 C25 2_646 1_545 111.48(8) no
C6 K1 C25 2_646 1_545 133.48(8) no
C9 K1 C25 . 1_545 94.12(7) no
C23 K1 C25 1_545 1_545 44.68(7) no
C7 K1 C25 2_646 1_545 157.73(8) no
C3 K1 C25 2_646 1_545 127.46(7) no
C10 K1 C28 . 1_545 127.25(7) no
C24 K1 C28 1_545 1_545 43.61(7) no
C5 K1 C28 2_646 1_545 125.75(8) no
C4 K1 C28 2_646 1_545 103.68(7) no
C6 K1 C28 2_646 1_545 147.53(8) no
C9 K1 C28 . 1_545 130.14(7) no
C23 K1 C28 1_545 1_545 25.08(6) no
C7 K1 C28 2_646 1_545 139.08(7) no
C3 K1 C28 2_646 1_545 98.99(7) no
C25 K1 C28 1_545 1_545 50.52(8) no
C10 K1 C2 . 2_646 118.44(7) no
C24 K1 C2 1_545 2_646 127.26(7) no
C5 K1 C2 2_646 2_646 52.24(7) no
C4 K1 C2 2_646 2_646 44.54(7) no
C6 K1 C2 2_646 2_646 44.49(6) no
C9 K1 C2 . 2_646 110.72(6) no
C23 K1 C2 1_545 2_646 110.55(7) no
C7 K1 C2 2_646 2_646 24.96(6) no
C3 K1 C2 2_646 2_646 25.00(6) no
C25 K1 C2 1_545 2_646 152.37(7) no
C28 K1 C2 1_545 2_646 114.13(7) no
C1 B1 C8 . . 108.67(19) no
C1 B1 C15 . . 107.04(19) no
C8 B1 C15 . . 112.8(2) no
C1 B1 C22 . . 112.4(2) no
C8 B1 C22 . . 108.71(19) no
C15 B1 C22 . . 107.33(19) no
B1 C1 C2 . . 121.8(2) yes
C2 C1 H1A . . 106.9 no
B1 C1 H1A . . 106.9 no
C2 C1 H1B . . 106.9 no
B1 C1 H1B . . 106.9 no
H1A C1 H1B . . 106.7 no
C7 C2 C3 . . 116.1(2) no
C7 C2 C1 . . 121.5(2) no
C3 C2 C1 . . 122.3(2) no
C7 C2 K1 . 2_656 75.80(14) no
C3 C2 K1 . 2_656 75.88(14) no
C1 C2 K1 . 2_656 120.28(14) no
C4 C3 C2 . . 122.0(2) no
C4 C3 K1 . 2_656 76.06(15) no
C2 C3 K1 . 2_656 79.11(14) no
C4 C3 H3 . . 119.0 no
C2 C3 H3 . . 119.0 no
K1 C3 H3 2_656 . 116.3 no
C3 C4 C5 . . 120.2(3) no
C3 C4 K1 . 2_656 78.86(15) no
C5 C4 K1 . 2_656 76.91(16) no
C3 C4 H4 . . 119.9 no
C5 C4 H4 . . 119.9 no
K1 C4 H4 2_656 . 114.9 no
C6 C5 C4 . . 119.1(2) no
C6 C5 K1 . 2_656 78.11(15) no
C4 C5 K1 . 2_656 77.80(15) no
C6 C5 H5 . . 120.5 no
C4 C5 H5 . . 120.5 no
K1 C5 H5 2_656 . 114.3 no
C5 C6 C7 . . 120.4(3) no
C5 C6 K1 . 2_656 76.88(15) no
C7 C6 K1 . 2_656 78.62(13) no
C5 C6 H6 . . 119.8 no
C7 C6 H6 . . 119.8 no
K1 C6 H6 2_656 . 115.3 no
C6 C7 C2 . . 122.3(2) no
C6 C7 K1 . 2_656 76.36(13) no
C2 C7 K1 . 2_656 79.24(14) no
C6 C7 H7 . . 118.8 no
C2 C7 H7 . . 118.8 no
K1 C7 H7 2_656 . 116.0 no
B1 C8 C9 . . 117.6(2) yes
C9 C8 K1 . . 71.82(13) no
B1 C8 K1 . . 163.29(16) no
C9 C8 H8A . . 107.9 no
B1 C8 H8A . . 107.9 no
K1 C8 H8A . . 80.1 no
C9 C8 H8B . . 107.9 no
B1 C8 H8B . . 107.9 no
K1 C8 H8B . . 55.4 no
H8A C8 H8B . . 107.2 no
C10 C9 C14 . . 116.5(2) no
C10 C9 C8 . . 121.5(2) no
C14 C9 C8 . . 122.0(2) no
C10 C9 K1 . . 73.36(15) no
C14 C9 K1 . . 116.47(16) no
C8 C9 K1 . . 81.40(14) no
C11 C10 C9 . . 122.2(2) no
C11 C10 K1 . . 115.67(18) no
C9 C10 K1 . . 81.02(15) no
C11 C10 H10 . . 118.9 no
C9 C10 H10 . . 118.9 no
K1 C10 H10 . . 73.3 no
C12 C11 C10 . . 120.1(3) no
C12 C11 H11 . . 120.0 no
C10 C11 H11 . . 120.0 no
C11 C12 C13 . . 119.1(2) no
C11 C12 H12 . . 120.4 no
C13 C12 H12 . . 120.4 no
C12 C13 C14 . . 120.5(3) no
C12 C13 H13 . . 119.8 no
C14 C13 H13 . . 119.8 no
C13 C14 C9 . . 121.6(3) no
C13 C14 H14 . . 119.2 no
C9 C14 H14 . . 119.2 no
B1 C15 C16 . . 120.4(2) yes
C16 C15 H15A . . 107.2 no
B1 C15 H15A . . 107.2 no
C16 C15 H15B . . 107.2 no
B1 C15 H15B . . 107.2 no
H15A C15 H15B . . 106.9 no
C21 C16 C17 . . 116.2(2) no
C21 C16 C15 . . 122.2(2) no
C17 C16 C15 . . 121.6(2) no
C18 C17 C16 . . 121.9(2) no
C18 C17 H17 . . 119.0 no
C16 C17 H17 . . 119.0 no
C19 C18 C17 . . 120.5(2) no
C19 C18 H18 . . 119.7 no
C17 C18 H18 . . 119.7 no
C20 C19 C18 . . 118.9(2) no
C20 C19 H19 . . 120.6 no
C18 C19 H19 . . 120.6 no
C19 C20 C21 . . 120.6(2) no
C19 C20 H20 . . 119.7 no
C21 C20 H20 . . 119.7 no
C20 C21 C16 . . 121.8(2) no
C20 C21 H21 . . 119.1 no
C16 C21 H21 . . 119.1 no
B1 C22 C23 . . 117.5(2) yes
C23 C22 H22A . . 107.9 no
B1 C22 H22A . . 107.9 no
C23 C22 H22B . . 107.9 no
B1 C22 H22B . . 107.9 no
H22A C22 H22B . . 107.2 no
C24 C23 C28 . . 116.2(2) no
C24 C23 C22 . . 120.9(2) no
C28 C23 C22 . . 122.9(2) no
C24 C23 K1 . 1_565 74.89(14) no
C28 C23 K1 . 1_565 79.53(14) no
C22 C23 K1 . 1_565 116.06(15) no
C25 C24 C23 . . 122.5(3) no
C25 C24 K1 . 1_565 80.84(16) no
C23 C24 K1 . 1_565 79.65(14) no
C25 C24 H24 . . 118.7 no
C23 C24 H24 . . 118.7 no
K1 C24 H24 1_565 . 110.6 no
C26 C25 C24 . . 120.2(3) no
C26 C25 K1 . 1_565 82.10(17) no
C24 C25 K1 . 1_565 74.05(15) no
C26 C25 H25 . . 119.9 no
C24 C25 H25 . . 119.9 no
K1 C25 H25 1_565 . 114.4 no
C25 C26 C27 . . 119.5(3) no
C25 C26 K1 . 1_565 73.81(16) no
C27 C26 K1 . 1_565 77.93(16) no
C25 C26 H26 . . 120.3 no
C27 C26 H26 . . 120.3 no
K1 C26 H26 1_565 . 119.0 no
C26 C27 C28 . . 120.3(3) no
C26 C27 K1 . 1_565 78.10(16) no
C28 C27 K1 . 1_565 74.82(15) no
C26 C27 H27 . . 119.9 no
C28 C27 H27 . . 119.9 no
K1 C27 H27 1_565 . 118.0 no
C23 C28 C27 . . 121.3(3) no
C23 C28 K1 . 1_565 75.39(14) no
C27 C28 K1 . 1_565 80.55(16) no
C23 C28 H28 . . 119.4 no
C27 C28 H28 . . 119.4 no
K1 C28 H28 1_565 . 115.1 no

loop_
_geom_bond_atom_site_label_1
_geom_bond_atom_site_label_2
_geom_bond_site_symmetry_2
_geom_bond_distance
_geom_bond_publ_flag
K1 C9 . 3.179(2) yes
K1 C10 . 3.084(3) yes
B1 C1 . 1.656(4) yes
B1 C8 . 1.666(4) yes
B1 C15 . 1.666(4) yes
B1 C22 . 1.668(4) yes
C1 C2 . 1.496(3) no
C1 H1A . 0.9900 no
C1 H1B . 0.9900 no
C2 C7 . 1.395(3) no
C2 C3 . 1.398(4) no
C3 C4 . 1.386(4) no
C3 H3 . 0.9500 no
C4 C5 . 1.387(4) no
C4 H4 . 0.9500 no
C5 C6 . 1.373(4) no
C5 H5 . 0.9500 no
C6 C7 . 1.383(3) no
C6 H6 . 0.9500 no
C7 H7 . 0.9500 no
C8 C9 . 1.508(3) no
C8 H8A . 0.9900 no
C8 H8B . 0.9900 no
C9 C10 . 1.392(4) no
C9 C14 . 1.393(3) no
C10 C11 . 1.381(4) no
C10 H10 . 0.9500 no
C11 C12 . 1.375(4) no
C11 H11 . 0.9500 no
C12 C13 . 1.379(4) no
C12 H12 . 0.9500 no
C13 C14 . 1.382(4) no
C13 H13 . 0.9500 no
C14 H14 . 0.9500 no
C15 C16 . 1.498(3) no
C15 H15A . 0.9900 no
C15 H15B . 0.9900 no
C16 C21 . 1.395(3) no
C16 C17 . 1.396(3) no
C17 C18 . 1.382(4) no
C17 H17 . 0.9500 no
C18 C19 . 1.377(4) no
C18 H18 . 0.9500 no
C19 C20 . 1.375(4) no
C19 H19 . 0.9500 no
C20 C21 . 1.388(3) no
C20 H20 . 0.9500 no
C21 H21 . 0.9500 no
C22 C23 . 1.495(4) no
C22 H22A . 0.9900 no
C22 H22B . 0.9900 no
C23 C24 . 1.391(3) no
C23 C28 . 1.394(3) no
C24 C25 . 1.379(4) no
C24 H24 . 0.9500 no
C25 C26 . 1.364(4) no
C25 H25 . 0.9500 no
C26 C27 . 1.374(4) no
C26 H26 . 0.9500 no
C27 C28 . 1.397(4) no
C27 H27 . 0.9500 no
C28 H28 . 0.9500 no

loop_
_geom_contact_atom_site_label_1
_geom_contact_atom_site_label_2
_geom_contact_distance
_geom_contact_site_symmetry_1
_geom_contact_site_symmetry_2
_geom_contact_publ_flag
K1 C23 3.183(2) . 1_545 no
K1 C24 3.124(3) . 1_545 no
K1 C25 3.208(4) . 1_545 no
K1 C26 3.309(4) . 1_545 no
K1 C27 3.306(3) . 1_545 no
K1 C28 3.235(3) . 1_545 no
K1 C7 3.204(3) . 2_646 no
K1 C22 3.761(3) . 2_646 no
K1 C5 3.162(3) . 2_646 no
K1 C6 3.177(3) . 2_646 no
K1 C3 3.207(3) . 2_646 no
K1 C2 3.248(3) . 2_646 no
K1 C4 3.173(3) . 2_646 no
K1 H8B 2.8600 . . no
K1 H22A 2.8000 . 2_646 no

loop_
_geom_torsion_atom_site_label_1
_geom_torsion_atom_site_label_2
_geom_torsion_atom_site_label_3
_geom_torsion_atom_site_label_4
_geom_torsion_site_symmetry_1
_geom_torsion_site_symmetry_2
_geom_torsion_site_symmetry_3
_geom_torsion_site_symmetry_4
_geom_torsion
_geom_torsion_publ_flag
C8 B1 C1 C2 . . . . 60.0(3) no
C15 B1 C1 C2 . . . . -177.9(2) no
C22 B1 C1 C2 . . . . -60.3(3) no
B1 C1 C2 C3 . . . . -77.2(3) no
B1 C1 C2 C7 . . . . 106.2(3) no
B1 C1 C2 K1 . . . 2_656 14.8(3) no
C7 C2 C3 C4 . . . . -0.3(4) no
C1 C2 C3 C4 . . . . -177.0(2) no
K1 C2 C3 C4 2_656 . . . 65.8(2) no
C7 C2 C3 K1 . . . 2_656 -66.13(19) no
C1 C2 C3 K1 . . . 2_656 117.1(2) no
C2 C3 C4 C5 . . . . 0.2(4) no
K1 C3 C4 C5 2_656 . . . 67.6(2) no
C2 C3 C4 K1 . . . 2_656 -67.4(2) no
C3 C4 C5 C6 . . . . 0.2(4) no
K1 C4 C5 C6 2_656 . . . 68.8(2) no
C3 C4 C5 K1 . . . 2_656 -68.6(2) no
C4 C5 C6 C7 . . . . -0.4(4) no
K1 C5 C6 C7 2_656 . . . 68.2(2) no
C4 C5 C6 K1 . . . 2_656 -68.6(2) no
C5 C6 C7 C2 . . . . 0.4(4) no
K1 C6 C7 C2 2_656 . . . 67.6(2) no
C5 C6 C7 K1 . . . 2_656 -67.3(2) no
C3 C2 C7 C6 . . . . 0.0(3) no
C1 C2 C7 C6 . . . . 176.8(2) no
K1 C2 C7 C6 2_656 . . . -66.2(2) no
C3 C2 C7 K1 . . . 2_656 66.18(19) no
C1 C2 C7 K1 . . . 2_656 -117.1(2) no
C1 B1 C8 C9 . . . . 172.9(2) no
C15 B1 C8 C9 . . . . 54.4(3) no
C22 B1 C8 C9 . . . . -64.5(3) no
C1 B1 C8 K1 . . . . 51.6(6) no
C15 B1 C8 K1 . . . . -66.9(6) no
C22 B1 C8 K1 . . . . 174.2(5) no
C10 K1 C8 C9 . . . . -28.57(13) no
C24 K1 C8 C9 1_545 . . . -108.65(14) no
C5 K1 C8 C9 2_646 . . . 8.20(17) no
C4 K1 C8 C9 2_646 . . . 18.5(2) no
C6 K1 C8 C9 2_646 . . . 26.04(15) no
C23 K1 C8 C9 1_545 . . . -133.74(13) no
C7 K1 C8 C9 2_646 . . . 51.98(15) no
C3 K1 C8 C9 2_646 . . . 66.79(19) no
C25 K1 C8 C9 1_545 . . . -108.07(15) no
C28 K1 C8 C9 1_545 . . . -154.61(14) no
C2 K1 C8 C9 2_646 . . . 71.89(15) no
C10 K1 C8 B1 . . . . 98.6(6) no
C24 K1 C8 B1 1_545 . . . 18.5(6) no
C5 K1 C8 B1 2_646 . . . 135.4(5) no
C4 K1 C8 B1 2_646 . . . 145.7(5) no
C6 K1 C8 B1 2_646 . . . 153.2(5) no
C9 K1 C8 B1 . . . . 127.2(6) no
C23 K1 C8 B1 1_545 . . . -6.6(6) no
C7 K1 C8 B1 2_646 . . . 179.1(5) no
C3 K1 C8 B1 2_646 . . . -166.0(5) no
C25 K1 C8 B1 1_545 . . . 19.1(6) no
C28 K1 C8 B1 1_545 . . . -27.4(6) no
C2 K1 C8 B1 2_646 . . . -160.9(5) no
B1 C8 C9 C10 . . . . -100.6(3) no
K1 C8 C9 C10 . . . . 64.4(2) no
B1 C8 C9 C14 . . . . 79.1(3) no
K1 C8 C9 C14 . . . . -115.9(2) no
B1 C8 C9 K1 . . . . -165.0(2) no
C24 K1 C9 C10 1_545 . . . -43.56(17) no
C5 K1 C9 C10 2_646 . . . 60.11(15) no
C4 K1 C9 C10 2_646 . . . 64.45(16) no
C6 K1 C9 C10 2_646 . . . 78.59(15) no
C23 K1 C9 C10 1_545 . . . -60.75(18) no
C7 K1 C9 C10 2_646 . . . 102.98(15) no
C3 K1 C9 C10 2_646 . . . 94.85(16) no
C25 K1 C9 C10 1_545 . . . -54.78(16) no
C28 K1 C9 C10 1_545 . . . -94.15(16) no
C2 K1 C9 C10 2_646 . . . 112.88(15) no
C10 K1 C9 C14 . . . . -111.8(3) no
C24 K1 C9 C14 1_545 . . . -155.32(18) no
C5 K1 C9 C14 2_646 . . . -51.66(19) no
C4 K1 C9 C14 2_646 . . . -47.3(2) no
C6 K1 C9 C14 2_646 . . . -33.18(19) no
C23 K1 C9 C14 1_545 . . . -172.51(17) no
C7 K1 C9 C14 2_646 . . . -8.78(19) no
C3 K1 C9 C14 2_646 . . . -16.9(2) no
C25 K1 C9 C14 1_545 . . . -166.55(19) no
C28 K1 C9 C14 1_545 . . . 154.08(18) no
C2 K1 C9 C14 2_646 . . . 1.1(2) no
C10 K1 C9 C8 . . . . 126.7(2) no
C24 K1 C9 C8 1_545 . . . 83.11(15) no
C5 K1 C9 C8 2_646 . . . -173.22(14) no
C4 K1 C9 C8 2_646 . . . -168.88(13) no
C6 K1 C9 C8 2_646 . . . -154.74(15) no
C23 K1 C9 C8 1_545 . . . 65.92(17) no
C7 K1 C9 C8 2_646 . . . -130.35(14) no
C3 K1 C9 C8 2_646 . . . -138.48(14) no
C25 K1 C9 C8 1_545 . . . 71.89(15) no
C28 K1 C9 C8 1_545 . . . 32.52(17) no
C2 K1 C9 C8 2_646 . . . -120.45(14) no
C14 C9 C10 C11 . . . . -3.0(4) no
C8 C9 C10 C11 . . . . 176.7(2) no
K1 C9 C10 C11 . . . . -114.8(3) no
C14 C9 C10 K1 . . . . 111.8(2) no
C8 C9 C10 K1 . . . . -68.5(2) no
C24 K1 C10 C11 1_545 . . . -96.8(2) no
C5 K1 C10 C11 2_646 . . . 0.8(2) no
C4 K1 C10 C11 2_646 . . . -5.3(2) no
C6 K1 C10 C11 2_646 . . . 24.8(2) no
C9 K1 C10 C11 . . . . 121.5(3) no
C23 K1 C10 C11 1_545 . . . -101.7(2) no
C7 K1 C10 C11 2_646 . . . 44.2(2) no
C3 K1 C10 C11 2_646 . . . 15.1(2) no
C25 K1 C10 C11 1_545 . . . -114.5(2) no
C28 K1 C10 C11 1_545 . . . -131.80(19) no
C2 K1 C10 C11 2_646 . . . 43.0(2) no
C24 K1 C10 C9 1_545 . . . 141.69(15) no
C5 K1 C10 C9 2_646 . . . -120.71(15) no
C4 K1 C10 C9 2_646 . . . -126.84(15) no
C6 K1 C10 C9 2_646 . . . -96.70(15) no
C23 K1 C10 C9 1_545 . . . 136.81(14) no
C7 K1 C10 C9 2_646 . . . -77.29(15) no
C3 K1 C10 C9 2_646 . . . -106.36(15) no
C25 K1 C10 C9 1_545 . . . 124.00(16) no
C28 K1 C10 C9 1_545 . . . 106.71(15) no
C2 K1 C10 C9 2_646 . . . -78.52(16) no
C9 C10 C11 C12 . . . . 1.1(4) no
K1 C10 C11 C12 . . . . -94.5(3) no
C10 C11 C12 C13 . . . . 0.7(4) no
C11 C12 C13 C14 . . . . -0.5(4) no
C12 C13 C14 C9 . . . . -1.5(4) no
C10 C9 C14 C13 . . . . 3.2(4) no
C8 C9 C14 C13 . . . . -176.6(3) no
K1 C9 C14 C13 . . . . 86.9(3) no
C1 B1 C15 C16 . . . . -57.6(3) no
C8 B1 C15 C16 . . . . 61.9(3) no
C22 B1 C15 C16 . . . . -178.4(2) no
B1 C15 C16 C17 . . . . -103.7(3) no
B1 C15 C16 C21 . . . . 77.9(3) no
C21 C16 C17 C18 . . . . -3.7(4) no
C15 C16 C17 C18 . . . . 177.8(2) no
C16 C17 C18 C19 . . . . 1.7(4) no
C17 C18 C19 C20 . . . . 0.9(4) no
C18 C19 C20 C21 . . . . -1.5(4) no
C19 C20 C21 C16 . . . . -0.6(4) no
C17 C16 C21 C20 . . . . 3.1(3) no
C15 C16 C21 C20 . . . . -178.4(2) no
C1 B1 C22 C23 . . . . -64.5(3) no
C8 B1 C22 C23 . . . . 175.2(2) no
C15 B1 C22 C23 . . . . 52.9(3) no
B1 C22 C23 C24 . . . . -80.2(3) no
B1 C22 C23 C28 . . . . 98.1(3) no
B1 C22 C23 K1 . . . 1_565 -167.59(16) no
C28 C23 C24 C25 . . . . -2.1(4) no
C22 C23 C24 C25 . . . . 176.3(2) no
K1 C23 C24 C25 1_565 . . . -72.0(2) no
C28 C23 C24 K1 . . . 1_565 70.0(2) no
C22 C23 C24 K1 . . . 1_565 -111.6(2) no
C23 C24 C25 C26 . . . . 0.8(4) no
K1 C24 C25 C26 1_565 . . . -70.6(2) no
C23 C24 C25 K1 . . . 1_565 71.4(2) no
C24 C25 C26 C27 . . . . 0.8(4) no
K1 C25 C26 C27 1_565 . . . -65.5(2) no
C24 C25 C26 K1 . . . 1_565 66.3(2) no
C25 C26 C27 C28 . . . . -1.0(4) no
K1 C26 C27 C28 1_565 . . . -64.3(2) no
C25 C26 C27 K1 . . . 1_565 63.4(2) no
C24 C23 C28 C27 . . . . 1.8(4) no
C22 C23 C28 C27 . . . . -176.5(2) no
K1 C23 C28 C27 1_565 . . . 69.1(2) no
C24 C23 C28 K1 . . . 1_565 -67.3(2) no
C22 C23 C28 K1 . . . 1_565 114.4(2) no
C26 C27 C28 C23 . . . . -0.3(4) no
K1 C27 C28 C23 1_565 . . . -66.4(2) no
C26 C27 C28 K1 . . . 1_565 66.1(2) no

_cod_database_fobs_code 2312755
